data_7244372
loop_
_publ_author_name
'Zhang, Xuebo'
'Xu, Jing'
'Sun, Zhaofeng'
'Bian, Guangling'
'Song, Ling'

_publ_section_title
;
 NMR analysis of the enantiomeric purity of chiral diols by a new chiral
 boron agent
;
_journal_issue 8
_journal_name_full 'RSC Advances'
_journal_page_first 4692
_journal_page_last 4696
_journal_paper_doi 10.1039/D2RA00428C
_journal_volume 12
_journal_year 2022
_chemical_absolute_configuration rm
_chemical_formula_moiety 'C29 H25 B N2 O3, 0.5(H2 O)'
_chemical_formula_sum 'C29 H26 B N2 O3.5'
_chemical_formula_weight 469.33
_space_group_crystal_system orthorhombic
_space_group_IT_number 19
_space_group_name_Hall 'P 2ac 2ab'
_space_group_name_H-M_alt 'P 21 21 21'
_atom_sites_solution_hydrogens mixed
_audit_creation_date 2021-02-07
_audit_creation_method
;
Olex2 1.2
(compiled 2018.05.29 svn.r3508 for OlexSys, GUI svn.r5506)
;
_audit_update_record
;
2021-02-08 deposited with the CCDC.	2022-02-02 downloaded from the CCDC.
;
_cell_angle_alpha 90
_cell_angle_beta 90
_cell_angle_gamma 90
_cell_formula_units_Z 4
_cell_length_a 7.7796(5)
_cell_length_b 13.1314(11)
_cell_length_c 24.231(2)
_cell_measurement_reflns_used 8164
_cell_measurement_temperature 150(2)
_cell_measurement_theta_max 21.69
_cell_measurement_theta_min 2.34
_cell_volume 2475.4(3)
_computing_molecular_graphics 'Olex2 (Dolomanov et al., 2009)'
_computing_publication_material 'Olex2 (Dolomanov et al., 2009)'
_computing_structure_refinement 'ShelXL (Sheldrick, 2015)'
_computing_structure_solution 'SHELXT 2014/5 (Sheldrick, 2014)'
_diffrn_ambient_temperature 150.04
_diffrn_measured_fraction_theta_full 0.993
_diffrn_measured_fraction_theta_max 0.995
_diffrn_measurement_device_type 'Bruker SMART APEX2 area detector'
_diffrn_measurement_method '\w and \f scans'
_diffrn_radiation_type MoK\a
_diffrn_radiation_wavelength 0.71073
_diffrn_reflns_av_R_equivalents 0.0418
_diffrn_reflns_av_unetI/netI 0.0470
_diffrn_reflns_Laue_measured_fraction_full 0.993
_diffrn_reflns_Laue_measured_fraction_max 0.995
_diffrn_reflns_limit_h_max 10
_diffrn_reflns_limit_h_min -9
_diffrn_reflns_limit_k_max 18
_diffrn_reflns_limit_k_min -15
_diffrn_reflns_limit_l_max 25
_diffrn_reflns_limit_l_min -34
_diffrn_reflns_number 21320
_diffrn_reflns_point_group_measured_fraction_full 0.996
_diffrn_reflns_point_group_measured_fraction_max 0.997
_diffrn_reflns_theta_full 25.242
_diffrn_reflns_theta_max 30.029
_diffrn_reflns_theta_min 3.103
_diffrn_source 'microfocus sealed X-ray tube'
_exptl_absorpt_coefficient_mu 0.082
_exptl_absorpt_correction_T_max 0.7447
_exptl_absorpt_correction_T_min 0.6970
_exptl_absorpt_correction_type multi-scan
_exptl_crystal_colour colourless
_exptl_crystal_colour_primary colourless
_exptl_crystal_density_diffrn 1.259
_exptl_crystal_description plate
_exptl_crystal_F_000 988
_exptl_crystal_size_max 0.2
_exptl_crystal_size_mid 0.15
_exptl_crystal_size_min 0.15
_refine_diff_density_max 0.424
_refine_diff_density_min -0.333
_refine_diff_density_rms 0.093
_refine_ls_abs_structure_details
;
 Refined as an inversion twin.
;
_refine_ls_abs_structure_Flack 0.5(10)
_refine_ls_extinction_coef 0.039(4)
_refine_ls_extinction_expression Fc^*^=kFc[1+0.001xFc^2^\l^3^/sin(2\q)]^-1/4^
_refine_ls_extinction_method 'SHELXL-2016/6 (Sheldrick 2016)'
_refine_ls_goodness_of_fit_ref 1.081
_refine_ls_hydrogen_treatment mixed
_refine_ls_matrix_type full
_refine_ls_number_parameters 339
_refine_ls_number_reflns 7192
_refine_ls_number_restraints 3
_refine_ls_restrained_S_all 1.081
_refine_ls_R_factor_all 0.0499
_refine_ls_R_factor_gt 0.0451
_refine_ls_shift/su_max 0.000
_refine_ls_shift/su_mean 0.000
_refine_ls_structure_factor_coef Fsqd
_refine_ls_weighting_details 'w=1/[\s^2^(Fo^2^)+(0.0645P)^2^+0.2154P] where P=(Fo^2^+2Fc^2^)/3'
_refine_ls_weighting_scheme calc
_refine_ls_wR_factor_gt 0.1076
_refine_ls_wR_factor_ref 0.1108
_reflns_Friedel_coverage 0.780
_reflns_Friedel_fraction_full 0.999
_reflns_Friedel_fraction_max 0.999
_reflns_number_gt 6634
_reflns_number_total 7192
_reflns_threshold_expression 'I > 2\s(I)'
_cod_data_source_file d2ra00428c2.cif
_cod_data_source_block x
_cod_original_formula_sum 'C29 H26 B N2 O3.50'
_cod_database_code 7244372
_shelx_shelxl_version_number 2016/6
_shelx_space_group_comment
;
The symmetry employed for this shelxl refinement is uniquely defined
by the following loop, which should always be used as a source of
symmetry information in preference to the above space-group names.
They are only intended as comments.
;
_olex2_refinement_description
;
1. Twinned data refinement
 Scales: 0.5(10)
 0.5(10)
2. Fixed Uiso
 At 1.2 times of:
  All C(H) groups, All C(H,H) groups, All O(H) groups
 At 1.5 times of:
  All O(H,H) groups
3. Restrained distances
 O1W-H1WA = O1W-H1WB
 0.82 with sigma of 0.02
 H1WA-H1WB
 1.39 with sigma of 0.02
4. Others
 Fixed Sof: O1W(0.5) H1WA(0.5) H1WB(0.5)
5.a Ternary CH refined with riding coordinates:
 C6(H6), C7(H7), C15(H15)
5.b Secondary CH2 refined with riding coordinates:
 C5(H5A,H5B)
5.c Aromatic/amide H refined with riding coordinates:
 C1(H1A), C2(H2A), C3(H3), C9(H9), C10(H10), C11(H11), C12(H12), C18(H18),
 C19(H19), C20(H20), C21(H21), C23(H23), C24(H24), C26(H26), C27(H27), C28(H28),
  C29(H29), C30(H30)
;
_olex2_submission_special_instructions 'No special instructions were received'

loop_
_space_group_symop_operation_xyz
'x, y, z'
'x+1/2, -y+1/2, -z'
'-x, y+1/2, -z+1/2'
'-x+1/2, -y, z+1/2'

loop_
_atom_site_label
_atom_site_type_symbol
_atom_site_fract_x
_atom_site_fract_y
_atom_site_fract_z
_atom_site_U_iso_or_equiv
_atom_site_adp_type
_atom_site_occupancy
_atom_site_site_symmetry_order
_atom_site_calc_flag
_atom_site_refinement_flags_posn
_atom_site_refinement_flags_adp
_atom_site_refinement_flags_occupancy
_atom_site_disorder_assembly
_atom_site_disorder_group
O1 O 0.80895(18) 0.75979(11) 0.82742(6) 0.0260(3) Uani 1 1 d . . . . .
H1 H 0.710(4) 0.781(2) 0.8242(11) 0.031 Uiso 1 1 d R . . . .
O2 O 0.74720(16) 0.67564(11) 0.74424(6) 0.0262(3) Uani 1 1 d . . . . .
H2 H 0.798(3) 0.628(2) 0.7216(11) 0.031 Uiso 1 1 d R . . . .
O3 O 0.49427(17) 0.36446(11) 0.65662(5) 0.0275(3) Uani 1 1 d . . . . .
N1 N 0.92883(17) 0.55512(11) 0.67520(6) 0.0173(3) Uani 1 1 d . . . . .
N2 N 0.77689(18) 0.41428(11) 0.65011(6) 0.0189(3) Uani 1 1 d . . . . .
C1 C 1.2714(3) 0.60526(17) 0.85839(9) 0.0329(4) Uani 1 1 d . . . . .
H1A H 1.312669 0.605699 0.895282 0.040 Uiso 1 1 calc R . . . .
C2 C 1.3704(3) 0.56451(17) 0.81652(9) 0.0322(4) Uani 1 1 d . . . . .
H2A H 1.481252 0.537708 0.824282 0.039 Uiso 1 1 calc R . . . .
C3 C 1.3065(2) 0.56307(15) 0.76293(9) 0.0265(4) Uani 1 1 d . . . . .
H3 H 1.374487 0.534382 0.734313 0.032 Uiso 1 1 calc R . . . .
C4 C 1.1445(2) 0.60285(13) 0.75015(7) 0.0193(3) Uani 1 1 d . . . . .
C5 C 1.0957(2) 0.60245(14) 0.68978(7) 0.0214(3) Uani 1 1 d . . . . .
H5A H 1.094241 0.673849 0.676665 0.026 Uiso 1 1 calc R . . . .
H5B H 1.187308 0.566555 0.669122 0.026 Uiso 1 1 calc R . . . .
C6 C 0.9115(2) 0.55702(13) 0.61372(7) 0.0183(3) Uani 1 1 d . . . . .
H6 H 1.020561 0.529545 0.597743 0.022 Uiso 1 1 calc R . . . .
C7 C 0.7668(2) 0.47929(13) 0.60118(7) 0.0187(3) Uani 1 1 d . . . . .
H7 H 0.653155 0.514811 0.600135 0.022 Uiso 1 1 calc R . . . .
C8 C 0.7979(2) 0.42500(13) 0.54718(7) 0.0204(3) Uani 1 1 d . . . . .
C9 C 0.7163(3) 0.45744(16) 0.49924(9) 0.0311(4) Uani 1 1 d . . . . .
H9 H 0.635461 0.511596 0.500822 0.037 Uiso 1 1 calc R . . . .
C10 C 0.7526(4) 0.41072(19) 0.44872(8) 0.0397(5) Uani 1 1 d . . . . .
H10 H 0.697647 0.433946 0.416043 0.048 Uiso 1 1 calc R . . . .
C11 C 0.8677(3) 0.33114(19) 0.44612(8) 0.0364(5) Uani 1 1 d . . . . .
H11 H 0.890595 0.298772 0.411832 0.044 Uiso 1 1 calc R . . . .
C12 C 1.1104(2) 0.64568(15) 0.84599(8) 0.0269(4) Uani 1 1 d . . . . .
H12 H 1.043563 0.673665 0.875079 0.032 Uiso 1 1 calc R . . . .
C13 C 1.0432(2) 0.64674(13) 0.79240(7) 0.0201(3) Uani 1 1 d . . . . .
B1 B 0.8572(2) 0.69533(15) 0.78609(8) 0.0207(4) Uani 1 1 d . . . . .
C15 C 0.9163(2) 0.44456(13) 0.68717(7) 0.0182(3) Uani 1 1 d . . . . .
H15 H 1.025640 0.408819 0.677364 0.022 Uiso 1 1 calc R . . . .
C16 C 0.8511(2) 0.41014(12) 0.74317(7) 0.0184(3) Uani 1 1 d . . . . .
C17 C 0.6866(2) 0.36936(13) 0.73637(7) 0.0195(3) Uani 1 1 d . . . . .
C18 C 0.5944(2) 0.32797(14) 0.78006(7) 0.0228(3) Uani 1 1 d . . . . .
H18 H 0.482863 0.300132 0.774778 0.027 Uiso 1 1 calc R . . . .
C19 C 0.6716(2) 0.32886(15) 0.83182(7) 0.0246(4) Uani 1 1 d . . . . .
H19 H 0.611117 0.302771 0.862802 0.029 Uiso 1 1 calc R . . . .
C20 C 0.8372(2) 0.36773(14) 0.83868(7) 0.0240(3) Uani 1 1 d . . . . .
H20 H 0.887588 0.367361 0.874389 0.029 Uiso 1 1 calc R . . . .
C21 C 0.9306(2) 0.40711(13) 0.79440(8) 0.0225(3) Uani 1 1 d . . . . .
H21 H 1.044853 0.431072 0.799172 0.027 Uiso 1 1 calc R . . . .
C22 C 0.6349(2) 0.37950(13) 0.67780(7) 0.0198(3) Uani 1 1 d . . . . .
C23 C 0.9159(3) 0.34566(15) 0.54376(8) 0.0277(4) Uani 1 1 d . . . . .
H23 H 0.974024 0.323398 0.576070 0.033 Uiso 1 1 calc R . . . .
C24 C 0.9497(3) 0.29855(18) 0.49341(9) 0.0354(5) Uani 1 1 d . . . . .
H24 H 1.029465 0.243844 0.491631 0.043 Uiso 1 1 calc R . . . .
C25 C 0.8835(2) 0.66196(13) 0.58983(7) 0.0202(3) Uani 1 1 d . . . . .
C26 C 0.7651(2) 0.73065(14) 0.61159(8) 0.0237(3) Uani 1 1 d . . . . .
H26 H 0.696499 0.711561 0.642330 0.028 Uiso 1 1 calc R . . . .
C27 C 0.7468(2) 0.82703(15) 0.58855(8) 0.0275(4) Uani 1 1 d . . . . .
H27 H 0.667914 0.874091 0.604209 0.033 Uiso 1 1 calc R . . . .
C28 C 0.8434(3) 0.85480(15) 0.54270(8) 0.0292(4) Uani 1 1 d . . . . .
H28 H 0.830523 0.920648 0.526990 0.035 Uiso 1 1 calc R . . . .
C29 C 0.9579(3) 0.78637(17) 0.52013(8) 0.0338(4) Uani 1 1 d . . . . .
H29 H 1.022306 0.804576 0.488323 0.041 Uiso 1 1 calc R . . . .
C30 C 0.9793(3) 0.69069(16) 0.54383(8) 0.0294(4) Uani 1 1 d . . . . .
H30 H 1.060125 0.644459 0.528470 0.035 Uiso 1 1 calc R . . . .
O1W O 0.3098(4) 0.4533(3) 0.56335(16) 0.0414(8) Uani 0.5 1 d D . P . .
H1WA H 0.373(8) 0.428(4) 0.587(2) 0.062 Uiso 0.5 1 d DR . P . .
H1WB H 0.287(9) 0.410(4) 0.540(2) 0.062 Uiso 0.5 1 d DR . P . .

loop_
_atom_site_aniso_label
_atom_site_aniso_U_11
_atom_site_aniso_U_22
_atom_site_aniso_U_33
_atom_site_aniso_U_23
_atom_site_aniso_U_13
_atom_site_aniso_U_12
O1 0.0205(6) 0.0268(7) 0.0307(7) -0.0052(5) 0.0029(5) 0.0025(5)
O2 0.0207(6) 0.0298(7) 0.0279(6) -0.0056(5) -0.0007(5) 0.0065(5)
O3 0.0233(6) 0.0332(8) 0.0259(6) 0.0038(5) -0.0010(5) -0.0098(5)
N1 0.0167(6) 0.0147(7) 0.0203(6) 0.0004(5) 0.0007(5) -0.0027(5)
N2 0.0203(6) 0.0166(7) 0.0198(6) -0.0011(5) 0.0023(5) -0.0036(5)
C1 0.0312(10) 0.0333(11) 0.0344(10) -0.0018(8) -0.0113(8) 0.0008(8)
C2 0.0222(8) 0.0315(10) 0.0428(11) -0.0005(8) -0.0091(8) 0.0033(7)
C3 0.0193(7) 0.0239(9) 0.0363(9) -0.0011(7) -0.0001(7) 0.0010(7)
C4 0.0161(7) 0.0142(7) 0.0277(8) 0.0004(6) -0.0011(6) -0.0035(5)
C5 0.0169(7) 0.0214(8) 0.0259(8) 0.0004(6) 0.0021(6) -0.0057(6)
C6 0.0181(7) 0.0163(7) 0.0204(7) -0.0010(6) 0.0031(6) -0.0013(6)
C7 0.0184(7) 0.0168(8) 0.0209(7) -0.0001(6) 0.0021(6) -0.0005(5)
C8 0.0235(8) 0.0180(8) 0.0197(7) -0.0004(6) 0.0013(6) -0.0029(6)
C9 0.0367(10) 0.0280(10) 0.0286(9) 0.0008(8) -0.0093(8) 0.0026(8)
C10 0.0528(13) 0.0434(13) 0.0229(9) 0.0012(9) -0.0094(9) -0.0075(11)
C11 0.0446(11) 0.0410(12) 0.0235(9) -0.0100(8) 0.0058(8) -0.0105(10)
C12 0.0267(8) 0.0263(9) 0.0279(9) -0.0042(7) -0.0034(7) -0.0009(7)
C13 0.0183(7) 0.0151(8) 0.0269(8) -0.0008(6) -0.0004(6) -0.0015(6)
B1 0.0174(8) 0.0188(9) 0.0257(9) 0.0011(7) 0.0028(7) -0.0010(6)
C15 0.0165(6) 0.0148(7) 0.0233(7) -0.0002(6) 0.0022(6) -0.0009(6)
C16 0.0187(7) 0.0130(7) 0.0235(7) 0.0007(6) 0.0022(6) 0.0001(5)
C17 0.0197(7) 0.0170(8) 0.0217(7) -0.0003(6) 0.0017(6) 0.0004(6)
C18 0.0201(7) 0.0232(9) 0.0251(8) 0.0015(6) 0.0032(6) -0.0003(6)
C19 0.0256(8) 0.0242(9) 0.0239(8) 0.0036(7) 0.0043(7) 0.0025(7)
C20 0.0293(8) 0.0196(8) 0.0231(8) 0.0028(6) -0.0024(6) 0.0028(7)
C21 0.0227(7) 0.0162(8) 0.0286(8) 0.0024(6) -0.0030(7) -0.0013(6)
C22 0.0218(7) 0.0154(8) 0.0222(7) -0.0013(6) 0.0022(6) -0.0030(6)
C23 0.0352(9) 0.0266(10) 0.0214(8) -0.0023(7) 0.0007(7) 0.0057(8)
C24 0.0426(11) 0.0329(11) 0.0309(10) -0.0086(8) 0.0059(8) 0.0048(9)
C25 0.0215(7) 0.0193(8) 0.0198(7) 0.0007(6) 0.0022(6) -0.0035(6)
C26 0.0228(8) 0.0226(9) 0.0257(8) 0.0038(7) 0.0034(6) 0.0006(6)
C27 0.0253(8) 0.0226(9) 0.0347(9) 0.0049(7) -0.0019(7) 0.0018(7)
C28 0.0330(9) 0.0226(9) 0.0320(9) 0.0079(7) -0.0062(7) -0.0063(7)
C29 0.0443(11) 0.0317(11) 0.0253(9) 0.0074(8) 0.0077(8) -0.0087(9)
C30 0.0360(10) 0.0259(10) 0.0262(8) 0.0005(7) 0.0108(7) -0.0028(8)
O1W 0.0371(16) 0.0395(19) 0.0477(19) 0.0085(15) -0.0052(15) 0.0054(14)

loop_
_atom_type_symbol
_atom_type_description
_atom_type_scat_dispersion_real
_atom_type_scat_dispersion_imag
_atom_type_scat_source
C C 0.0033 0.0016 'International Tables Vol C Tables 4.2.6.8 and 6.1.1.4'
H H 0.0000 0.0000 'International Tables Vol C Tables 4.2.6.8 and 6.1.1.4'
N N 0.0061 0.0033 'International Tables Vol C Tables 4.2.6.8 and 6.1.1.4'
O O 0.0106 0.0060 'International Tables Vol C Tables 4.2.6.8 and 6.1.1.4'
B B 0.0013 0.0007 'International Tables Vol C Tables 4.2.6.8 and 6.1.1.4'

loop_
_geom_angle_atom_site_label_1
_geom_angle_atom_site_label_2
_geom_angle_atom_site_label_3
_geom_angle
_geom_angle_site_symmetry_1
_geom_angle_site_symmetry_3
_geom_angle_publ_flag
B1 O1 H1 113.2(19) . . ?
B1 O2 H2 107.9(17) . . ?
C5 N1 C6 108.02(13) . . ?
C5 N1 C15 114.90(14) . . ?
C15 N1 C6 101.83(12) . . ?
C7 N2 C15 112.24(13) . . ?
C22 N2 C7 123.22(14) . . ?
C22 N2 C15 112.80(13) . . ?
C2 C1 H1A 120.3 . . ?
C2 C1 C12 119.38(19) . . ?
C12 C1 H1A 120.3 . . ?
C1 C2 H2A 120.3 . . ?
C1 C2 C3 119.43(18) . . ?
C3 C2 H2A 120.3 . . ?
C2 C3 H3 119.2 . . ?
C2 C3 C4 121.59(18) . . ?
C4 C3 H3 119.2 . . ?
C3 C4 C5 116.05(16) . . ?
C3 C4 C13 119.59(17) . . ?
C13 C4 C5 124.19(15) . . ?
N1 C5 C4 116.87(13) . . ?
N1 C5 H5A 108.1 . . ?
N1 C5 H5B 108.1 . . ?
C4 C5 H5A 108.1 . . ?
C4 C5 H5B 108.1 . . ?
H5A C5 H5B 107.3 . . ?
N1 C6 H6 107.6 . . ?
N1 C6 C7 104.47(12) . . ?
N1 C6 C25 114.19(14) . . ?
C7 C6 H6 107.6 . . ?
C25 C6 H6 107.6 . . ?
C25 C6 C7 114.92(14) . . ?
N2 C7 C6 100.75(13) . . ?
N2 C7 H7 109.9 . . ?
N2 C7 C8 114.72(14) . . ?
C6 C7 H7 109.9 . . ?
C8 C7 C6 111.39(13) . . ?
C8 C7 H7 109.9 . . ?
C9 C8 C7 120.42(16) . . ?
C9 C8 C23 118.75(17) . . ?
C23 C8 C7 120.73(15) . . ?
C8 C9 H9 119.8 . . ?
C8 C9 C10 120.32(19) . . ?
C10 C9 H9 119.8 . . ?
C9 C10 H10 119.9 . . ?
C11 C10 C9 120.3(2) . . ?
C11 C10 H10 119.9 . . ?
C10 C11 H11 120.1 . . ?
C10 C11 C24 119.87(19) . . ?
C24 C11 H11 120.1 . . ?
C1 C12 H12 118.7 . . ?
C1 C12 C13 122.67(18) . . ?
C13 C12 H12 118.7 . . ?
C4 C13 B1 126.96(16) . . ?
C12 C13 C4 117.32(16) . . ?
C12 C13 B1 115.70(16) . . ?
O1 B1 C13 115.41(16) . . ?
O2 B1 O1 119.69(16) . . ?
O2 B1 C13 124.89(16) . . ?
N1 C15 H15 110.9 . . ?
N1 C15 C16 119.22(14) . . ?
N2 C15 N1 101.22(13) . . ?
N2 C15 H15 110.9 . . ?
N2 C15 C16 102.72(13) . . ?
C16 C15 H15 110.9 . . ?
C17 C16 C15 108.35(14) . . ?
C21 C16 C15 131.29(15) . . ?
C21 C16 C17 120.18(16) . . ?
C16 C17 C22 109.09(14) . . ?
C18 C17 C16 122.21(16) . . ?
C18 C17 C22 128.70(16) . . ?
C17 C18 H18 121.3 . . ?
C17 C18 C19 117.43(16) . . ?
C19 C18 H18 121.3 . . ?
C18 C19 H19 119.7 . . ?
C18 C19 C20 120.62(16) . . ?
C20 C19 H19 119.7 . . ?
C19 C20 H20 119.2 . . ?
C21 C20 C19 121.65(17) . . ?
C21 C20 H20 119.2 . . ?
C16 C21 C20 117.82(16) . . ?
C16 C21 H21 121.1 . . ?
C20 C21 H21 121.1 . . ?
O3 C22 N2 124.66(16) . . ?
O3 C22 C17 129.01(16) . . ?
N2 C22 C17 106.28(14) . . ?
C8 C23 H23 119.7 . . ?
C8 C23 C24 120.62(18) . . ?
C24 C23 H23 119.7 . . ?
C11 C24 C23 120.2(2) . . ?
C11 C24 H24 119.9 . . ?
C23 C24 H24 119.9 . . ?
C26 C25 C6 122.74(15) . . ?
C30 C25 C6 118.48(16) . . ?
C30 C25 C26 118.77(17) . . ?
C25 C26 H26 119.8 . . ?
C27 C26 C25 120.33(17) . . ?
C27 C26 H26 119.8 . . ?
C26 C27 H27 119.9 . . ?
C28 C27 C26 120.29(19) . . ?
C28 C27 H27 119.9 . . ?
C27 C28 H28 120.2 . . ?
C29 C28 C27 119.70(18) . . ?
C29 C28 H28 120.2 . . ?
C28 C29 H29 119.9 . . ?
C28 C29 C30 120.15(18) . . ?
C30 C29 H29 119.9 . . ?
C25 C30 H30 119.6 . . ?
C29 C30 C25 120.72(19) . . ?
C29 C30 H30 119.6 . . ?
H1WA O1W H1WB 110(4) . . ?

loop_
_geom_bond_atom_site_label_1
_geom_bond_atom_site_label_2
_geom_bond_distance
_geom_bond_site_symmetry_2
_geom_bond_publ_flag
O1 H1 0.82(3) . ?
O1 B1 1.364(2) . ?
O2 H2 0.92(3) . ?
O2 B1 1.352(2) . ?
O3 C22 1.225(2) . ?
N1 C5 1.482(2) . ?
N1 C6 1.496(2) . ?
N1 C15 1.484(2) . ?
N2 C7 1.463(2) . ?
N2 C15 1.463(2) . ?
N2 C22 1.370(2) . ?
C1 H1A 0.9500 . ?
C1 C2 1.382(3) . ?
C1 C12 1.393(3) . ?
C2 H2A 0.9500 . ?
C2 C3 1.391(3) . ?
C3 H3 0.9500 . ?
C3 C4 1.399(2) . ?
C4 C5 1.511(2) . ?
C4 C13 1.415(2) . ?
C5 H5A 0.9900 . ?
C5 H5B 0.9900 . ?
C6 H6 1.0000 . ?
C6 C7 1.549(2) . ?
C6 C25 1.510(2) . ?
C7 H7 1.0000 . ?
C7 C8 1.509(2) . ?
C8 C9 1.391(2) . ?
C8 C23 1.391(3) . ?
C9 H9 0.9500 . ?
C9 C10 1.398(3) . ?
C10 H10 0.9500 . ?
C10 C11 1.378(4) . ?
C11 H11 0.9500 . ?
C11 C24 1.380(3) . ?
C12 H12 0.9500 . ?
C12 C13 1.400(2) . ?
C13 B1 1.589(3) . ?
C15 H15 1.0000 . ?
C15 C16 1.517(2) . ?
C16 C17 1.398(2) . ?
C16 C21 1.387(2) . ?
C17 C18 1.390(2) . ?
C17 C22 1.481(2) . ?
C18 H18 0.9500 . ?
C18 C19 1.391(3) . ?
C19 H19 0.9500 . ?
C19 C20 1.395(3) . ?
C20 H20 0.9500 . ?
C20 C21 1.395(3) . ?
C21 H21 0.9500 . ?
C23 H23 0.9500 . ?
C23 C24 1.393(3) . ?
C24 H24 0.9500 . ?
C25 C26 1.393(2) . ?
C25 C30 1.393(2) . ?
C26 H26 0.9500 . ?
C26 C27 1.391(3) . ?
C27 H27 0.9500 . ?
C27 C28 1.390(3) . ?
C28 H28 0.9500 . ?
C28 C29 1.378(3) . ?
C29 H29 0.9500 . ?
C29 C30 1.392(3) . ?
C30 H30 0.9500 . ?
O1W H1WA 0.83(3) . ?
O1W H1WB 0.83(2) . ?

loop_
_geom_hbond_atom_site_label_D
_geom_hbond_atom_site_label_H
_geom_hbond_atom_site_label_A
_geom_hbond_distance_DH
_geom_hbond_distance_HA
_geom_hbond_distance_DA
_geom_hbond_angle_DHA
_geom_hbond_site_symmetry_A
O1 H1 O3 0.82(3) 1.99(3) 2.7573(18) 156(3) 3_656
O2 H2 N1 0.92(3) 1.80(3) 2.7019(19) 168(2) .
C6 H6 O1W 1.00 2.60 3.598(4) 175.8 1_655
C15 H15 O1 1.00 2.34 3.253(2) 150.5 3_746
O1W H1WA O3 0.83(3) 2.10(3) 2.920(4) 170(7) .

loop_
_geom_torsion_atom_site_label_1
_geom_torsion_atom_site_label_2
_geom_torsion_atom_site_label_3
_geom_torsion_atom_site_label_4
_geom_torsion
_geom_torsion_site_symmetry_1
_geom_torsion_site_symmetry_2
_geom_torsion_site_symmetry_3
_geom_torsion_site_symmetry_4
_geom_torsion_publ_flag
N1 C6 C7 N2 -24.15(15) . . . . ?
N1 C6 C7 C8 -146.26(14) . . . . ?
N1 C6 C25 C26 -46.5(2) . . . . ?
N1 C6 C25 C30 134.08(17) . . . . ?
N1 C15 C16 C17 108.17(16) . . . . ?
N1 C15 C16 C21 -76.9(2) . . . . ?
N2 C7 C8 C9 148.56(17) . . . . ?
N2 C7 C8 C23 -35.2(2) . . . . ?
N2 C15 C16 C17 -2.61(17) . . . . ?
N2 C15 C16 C21 172.29(18) . . . . ?
C1 C2 C3 C4 0.6(3) . . . . ?
C1 C12 C13 C4 1.1(3) . . . . ?
C1 C12 C13 B1 179.65(18) . . . . ?
C2 C1 C12 C13 0.2(3) . . . . ?
C2 C3 C4 C5 176.24(18) . . . . ?
C2 C3 C4 C13 0.7(3) . . . . ?
C3 C4 C5 N1 127.41(17) . . . . ?
C3 C4 C13 C12 -1.5(2) . . . . ?
C3 C4 C13 B1 -179.87(17) . . . . ?
C4 C13 B1 O1 -160.29(17) . . . . ?
C4 C13 B1 O2 21.0(3) . . . . ?
C5 N1 C6 C7 163.30(13) . . . . ?
C5 N1 C6 C25 -70.34(17) . . . . ?
C5 N1 C15 N2 -158.48(13) . . . . ?
C5 N1 C15 C16 89.93(17) . . . . ?
C5 C4 C13 C12 -176.68(16) . . . . ?
C5 C4 C13 B1 5.0(3) . . . . ?
C6 N1 C5 C4 -176.47(14) . . . . ?
C6 N1 C15 N2 -42.01(14) . . . . ?
C6 N1 C15 C16 -153.61(14) . . . . ?
C6 C7 C8 C9 -97.8(2) . . . . ?
C6 C7 C8 C23 78.4(2) . . . . ?
C6 C25 C26 C27 178.85(17) . . . . ?
C6 C25 C30 C29 179.74(19) . . . . ?
C7 N2 C15 N1 28.29(16) . . . . ?
C7 N2 C15 C16 152.00(13) . . . . ?
C7 N2 C22 O3 28.5(3) . . . . ?
C7 N2 C22 C17 -149.22(15) . . . . ?
C7 C6 C25 C26 74.2(2) . . . . ?
C7 C6 C25 C30 -105.21(18) . . . . ?
C7 C8 C9 C10 176.39(19) . . . . ?
C7 C8 C23 C24 -177.26(18) . . . . ?
C8 C9 C10 C11 0.9(4) . . . . ?
C8 C23 C24 C11 0.8(3) . . . . ?
C9 C8 C23 C24 -1.0(3) . . . . ?
C9 C10 C11 C24 -1.1(4) . . . . ?
C10 C11 C24 C23 0.2(4) . . . . ?
C12 C1 C2 C3 -1.1(3) . . . . ?
C12 C13 B1 O1 21.3(2) . . . . ?
C12 C13 B1 O2 -157.39(18) . . . . ?
C13 C4 C5 N1 -57.3(2) . . . . ?
C15 N1 C5 C4 -63.60(19) . . . . ?
C15 N1 C6 C7 41.93(15) . . . . ?
C15 N1 C6 C25 168.29(13) . . . . ?
C15 N2 C7 C6 -2.62(17) . . . . ?
C15 N2 C7 C8 117.12(16) . . . . ?
C15 N2 C22 O3 168.46(17) . . . . ?
C15 N2 C22 C17 -9.22(19) . . . . ?
C15 C16 C17 C18 177.83(16) . . . . ?
C15 C16 C17 C22 -2.61(18) . . . . ?
C15 C16 C21 C20 -177.96(17) . . . . ?
C16 C17 C18 C19 0.4(3) . . . . ?
C16 C17 C22 O3 -170.34(19) . . . . ?
C16 C17 C22 N2 7.21(19) . . . . ?
C17 C16 C21 C20 -3.6(3) . . . . ?
C17 C18 C19 C20 -1.6(3) . . . . ?
C18 C17 C22 O3 9.2(3) . . . . ?
C18 C17 C22 N2 -173.27(17) . . . . ?
C18 C19 C20 C21 0.2(3) . . . . ?
C19 C20 C21 C16 2.4(3) . . . . ?
C21 C16 C17 C18 2.3(3) . . . . ?
C21 C16 C17 C22 -178.18(16) . . . . ?
C22 N2 C7 C6 137.58(16) . . . . ?
C22 N2 C7 C8 -102.68(19) . . . . ?
C22 N2 C15 N1 -116.20(15) . . . . ?
C22 N2 C15 C16 7.51(18) . . . . ?
C22 C17 C18 C19 -179.08(17) . . . . ?
C23 C8 C9 C10 0.1(3) . . . . ?
C25 C6 C7 N2 -150.05(14) . . . . ?
C25 C6 C7 C8 87.84(17) . . . . ?
C25 C26 C27 C28 1.6(3) . . . . ?
C26 C25 C30 C29 0.3(3) . . . . ?
C26 C27 C28 C29 -0.1(3) . . . . ?
C27 C28 C29 C30 -1.3(3) . . . . ?
C28 C29 C30 C25 1.2(3) . . . . ?
C30 C25 C26 C27 -1.7(3) . . . . ?

loop_
_twin_individual_id
_twin_individual_mass_fraction_refined
1 0.5(10)
2 0.5(10)
